data_7228601
loop_
_publ_author_name
'Zhang, Fan'
'Baudron, St\'ephane'
'Hosseini, Mir Wais'

_publ_section_title
;
 Solvent and anion effects on the organization of a luminescent [2+2]
 BODIPY/Ag(I) metallamacrocycle in the crystalline state
;
_journal_name_full CrystEngComm
_journal_paper_doi 10.1039/C7CE00997F
_journal_year 2017
_chemical_formula_sum 'C39 H32 Ag B2 Cl3 F6 N4'
_chemical_formula_weight 906.55
_space_group_crystal_system monoclinic
_space_group_IT_number 14
_space_group_name_Hall '-P 2yn'
_space_group_name_H-M_alt 'P 1 21/n 1'
_symmetry_space_group_name_Hall '-P 2yn'
_symmetry_space_group_name_H-M 'P 1 21/n 1'
_atom_sites_solution_hydrogens geom
_audit_creation_method SHELXL-2016/6
_audit_update_record
;
2017-04-12 deposited with the CCDC.
2017-06-28 downloaded from the CCDC.
;
_cell_angle_alpha 90
_cell_angle_beta 101.466(2)
_cell_angle_gamma 90
_cell_formula_units_Z 4
_cell_length_a 18.9253(8)
_cell_length_b 8.4818(4)
_cell_length_c 24.5491(11)
_cell_measurement_reflns_used 9319
_cell_measurement_temperature 173(2)
_cell_measurement_theta_max 28.48
_cell_measurement_theta_min 2.49
_cell_volume 3862.0(3)
_computing_cell_refinement 'Bruker SAINT'
_computing_data_collection 'Bruker APEX2'
_computing_data_reduction 'Bruker SAINT'
_computing_molecular_graphics 'Bruker SHELXTL'
_computing_publication_material 'Bruker SHELXTL'
_computing_structure_refinement 'SHELXL-2014 (Sheldrick 2014)'
_computing_structure_solution 'SHELXS-97 (Sheldrick 2008)'
_diffrn_ambient_temperature 173(2)
_diffrn_measured_fraction_theta_full 0.973
_diffrn_measured_fraction_theta_max 0.931
_diffrn_measurement_device_type 'Bruker APEX-II CCD'
_diffrn_measurement_method '\f and \w scans'
_diffrn_radiation_type MoK\a
_diffrn_radiation_wavelength 0.71073
_diffrn_reflns_av_R_equivalents 0.0596
_diffrn_reflns_av_unetI/netI 0.0510
_diffrn_reflns_Laue_measured_fraction_full 0.973
_diffrn_reflns_Laue_measured_fraction_max 0.931
_diffrn_reflns_limit_h_max 21
_diffrn_reflns_limit_h_min -26
_diffrn_reflns_limit_k_max 11
_diffrn_reflns_limit_k_min -11
_diffrn_reflns_limit_l_max 34
_diffrn_reflns_limit_l_min -34
_diffrn_reflns_number 96266
_diffrn_reflns_point_group_measured_fraction_full 0.973
_diffrn_reflns_point_group_measured_fraction_max 0.931
_diffrn_reflns_theta_full 25.242
_diffrn_reflns_theta_max 30.137
_diffrn_reflns_theta_min 2.492
_exptl_absorpt_coefficient_mu 0.794
_exptl_absorpt_correction_T_max 0.983
_exptl_absorpt_correction_T_min 0.968
_exptl_absorpt_correction_type multi-scan
_exptl_absorpt_process_details sadabs
_exptl_crystal_colour dark-blue
_exptl_crystal_density_diffrn 1.559
_exptl_crystal_density_meas ?
_exptl_crystal_description platelet
_exptl_crystal_F_000 1824
_exptl_crystal_size_max 0.040
_exptl_crystal_size_mid 0.040
_exptl_crystal_size_min 0.020
_refine_diff_density_max 2.436
_refine_diff_density_min -1.933
_refine_diff_density_rms 0.178
_refine_ls_extinction_method none
_refine_ls_goodness_of_fit_ref 1.025
_refine_ls_hydrogen_treatment constr
_refine_ls_matrix_type full
_refine_ls_number_parameters 478
_refine_ls_number_reflns 10592
_refine_ls_number_restraints 4
_refine_ls_restrained_S_all 1.025
_refine_ls_R_factor_all 0.1842
_refine_ls_R_factor_gt 0.1248
_refine_ls_shift/su_max 0.001
_refine_ls_shift/su_mean 0.000
_refine_ls_structure_factor_coef Fsqd
_refine_ls_weighting_details 'w=1/[\s^2^(Fo^2^)+(0.1777P)^2^+28.3275P] where P=(Fo^2^+2Fc^2^)/3'
_refine_ls_weighting_scheme calc
_refine_ls_wR_factor_gt 0.3275
_refine_ls_wR_factor_ref 0.3709
_reflns_Friedel_coverage 0.000
_reflns_number_gt 6499
_reflns_number_total 10592
_reflns_threshold_expression 'I > 2\s(I)'
_cod_data_source_file c7ce00997f2.cif
_cod_data_source_block compound5
_cod_depositor_comments
;
The following automatic conversions were performed:

'_exptl_crystal_density_meas' value 'not measured' was changed to '?'
- the value is perceived as not measured.

Automatic conversion script
Id: cif_fix_values 4973 2017-02-22 13:04:09Z antanas 
;
_cod_database_code 7228601
_shelx_shelxl_version_number 2016/6
_shelx_space_group_comment
;
The symmetry employed for this shelxl refinement is uniquely defined
by the following loop, which should always be used as a source of
symmetry information in preference to the above space-group names.
They are only intended as comments.
;
_shelx_estimated_absorpt_t_min 0.969
_shelx_estimated_absorpt_t_max 0.984

loop_
_space_group_symop_operation_xyz
'x, y, z'
'-x+1/2, y+1/2, -z+1/2'
'-x, -y, -z'
'x-1/2, -y-1/2, z-1/2'

loop_
_atom_site_label
_atom_site_type_symbol
_atom_site_fract_x
_atom_site_fract_y
_atom_site_fract_z
_atom_site_U_iso_or_equiv
_atom_site_adp_type
_atom_site_occupancy
_atom_site_site_symmetry_order
_atom_site_calc_flag
_atom_site_refinement_flags_posn
_atom_site_refinement_flags_adp
_atom_site_refinement_flags_occupancy
_atom_site_disorder_assembly
_atom_site_disorder_group
C1 C 0.4079(3) 0.6800(7) 0.5629(3) 0.0294(12) Uani 1 1 d . . . . .
C2 C 0.4129(3) 0.5949(7) 0.5149(3) 0.0310(13) Uani 1 1 d . . . . .
H2 H 0.433800 0.495859 0.514342 0.037 Uiso 1 1 calc R U . . .
C3 C 0.3821(4) 0.6801(6) 0.4690(3) 0.0299(13) Uani 1 1 d . . . . .
C4 C 0.3572(3) 0.8248(7) 0.4893(3) 0.0282(12) Uani 1 1 d . . . . .
C5 C 0.3224(3) 0.9549(6) 0.4615(2) 0.0234(11) Uani 1 1 d . . . . .
C6 C 0.3046(3) 1.0845(6) 0.4912(2) 0.0246(11) Uani 1 1 d . . . . .
C7 C 0.2731(3) 1.2338(6) 0.4736(2) 0.0256(11) Uani 1 1 d . . . . .
C8 C 0.2706(4) 1.3181(6) 0.5213(3) 0.0290(12) Uani 1 1 d . . . . .
H8 H 0.252263 1.419492 0.522608 0.035 Uiso 1 1 calc R U . . .
C9 C 0.3005(3) 1.2249(6) 0.5677(2) 0.0276(12) Uani 1 1 d . . . . .
C10 C 0.3765(4) 0.6308(7) 0.4102(3) 0.0364(14) Uani 1 1 d . . . . .
H10A H 0.326685 0.618092 0.392983 0.055 Uiso 1 1 calc R U . . .
H10B H 0.401352 0.532503 0.409005 0.055 Uiso 1 1 calc R U . . .
H10C H 0.397937 0.709834 0.390663 0.055 Uiso 1 1 calc R U . . .
C11 C 0.2519(4) 1.2947(7) 0.4157(3) 0.0352(14) Uani 1 1 d . . . . .
H11A H 0.223899 1.389132 0.415649 0.053 Uiso 1 1 calc R U . . .
H11B H 0.223705 1.216575 0.392739 0.053 Uiso 1 1 calc R U . . .
H11C H 0.294406 1.317651 0.401348 0.053 Uiso 1 1 calc R U . . .
C12 C 0.4350(3) 0.6436(7) 0.6210(3) 0.0317(13) Uani 1 1 d . . . . .
H12 H 0.430877 0.720366 0.647233 0.038 Uiso 1 1 calc R U . . .
C13 C 0.4655(4) 0.5060(8) 0.6391(3) 0.0356(14) Uani 1 1 d . . . . .
H13 H 0.469075 0.428164 0.613056 0.043 Uiso 1 1 calc R U . . .
C14 C 0.4934(4) 0.4725(8) 0.6975(3) 0.0346(14) Uani 1 1 d . . . . .
C15 C 0.5154(4) 0.3179(8) 0.7131(3) 0.0419(17) Uani 1 1 d . . . . .
H15 H 0.513206 0.240905 0.685819 0.050 Uiso 1 1 calc R U . . .
C16 C 0.5401(4) 0.2784(9) 0.7679(3) 0.0445(17) Uani 1 1 d . . . . .
H16 H 0.554905 0.175935 0.777657 0.053 Uiso 1 1 calc R U . . .
C17 C 0.5428(4) 0.3929(9) 0.8082(3) 0.0393(15) Uani 1 1 d . . . . .
C18 C 0.5216(4) 0.5485(8) 0.7944(3) 0.0429(17) Uani 1 1 d . . . . .
H18 H 0.523464 0.624926 0.821811 0.051 Uiso 1 1 calc R U . . .
C19 C 0.4980(4) 0.5852(8) 0.7393(3) 0.0406(16) Uani 1 1 d . . . . .
H19 H 0.484808 0.688607 0.729616 0.049 Uiso 1 1 calc R U . . .
C20 C 0.5669(4) 0.3578(9) 0.8660(3) 0.0436(16) Uani 1 1 d . . . . .
C21 C 0.3124(3) 1.2616(7) 0.6259(3) 0.0288(12) Uani 1 1 d . . . . .
H21 H 0.329964 1.182123 0.651051 0.035 Uiso 1 1 calc R U . . .
C22 C 0.2997(3) 1.4032(7) 0.6463(2) 0.0297(12) Uani 1 1 d . . . . .
H22 H 0.279651 1.480417 0.620984 0.036 Uiso 1 1 calc R U . . .
C23 C 0.3150(3) 1.4454(7) 0.7047(2) 0.0296(12) Uani 1 1 d . . . . .
C24 C 0.3394(4) 1.3383(8) 0.7471(3) 0.0352(14) Uani 1 1 d . . . . .
H24 H 0.346873 1.233874 0.738129 0.042 Uiso 1 1 calc R U . . .
C25 C 0.3529(4) 1.3834(9) 0.8018(3) 0.0388(15) Uani 1 1 d . . . . .
H25 H 0.369086 1.310242 0.829733 0.047 Uiso 1 1 calc R U . . .
C26 C 0.3420(4) 1.5388(9) 0.8152(3) 0.0392(15) Uani 1 1 d . . . . .
C27 C 0.3193(4) 1.6486(9) 0.7742(3) 0.0420(16) Uani 1 1 d . . . . .
H27 H 0.313149 1.753152 0.783703 0.050 Uiso 1 1 calc R U . . .
C28 C 0.3055(4) 1.6045(7) 0.7191(3) 0.0364(15) Uani 1 1 d . . . . .
H28 H 0.289970 1.678896 0.691472 0.044 Uiso 1 1 calc R U . . .
C29 C 0.3537(4) 1.5840(10) 0.8730(3) 0.0464(18) Uani 1 1 d . . . . .
C30 C 0.3046(3) 0.9566(6) 0.3999(2) 0.0255(12) Uani 1 1 d . . . . .
C31 C 0.3531(4) 1.0254(7) 0.3705(3) 0.0351(14) Uani 1 1 d . . . . .
C32 C 0.3348(5) 1.0220(8) 0.3123(3) 0.051(2) Uani 1 1 d . . . . .
H32 H 0.365778 1.068617 0.291980 0.061 Uiso 1 1 calc R U . . .
C33 C 0.2743(5) 0.9542(8) 0.2849(3) 0.051(2) Uani 1 1 d . . . . .
C34 C 0.2269(5) 0.8886(7) 0.3148(3) 0.0415(17) Uani 1 1 d . . . . .
H34 H 0.184032 0.844869 0.295606 0.050 Uiso 1 1 calc R U . . .
C35 C 0.2410(4) 0.8861(6) 0.3720(2) 0.0295(13) Uani 1 1 d . . . . .
C36 C 0.4221(5) 1.0984(10) 0.3998(4) 0.0563(13) Uani 1 1 d . . . . .
H36A H 0.448901 1.023146 0.424913 0.084 Uiso 1 1 calc R U . . .
H36B H 0.411684 1.189065 0.420233 0.084 Uiso 1 1 calc R U . . .
H36C H 0.449972 1.129934 0.372962 0.084 Uiso 1 1 calc R U . . .
C37 C 0.2568(5) 0.9531(10) 0.2220(4) 0.0563(13) Uani 1 1 d . . . . .
H37A H 0.207284 0.982508 0.209271 0.084 Uiso 1 1 calc R U . . .
H37B H 0.264567 0.849255 0.208817 0.084 Uiso 1 1 calc R U . . .
H37C H 0.287396 1.026799 0.208123 0.084 Uiso 1 1 calc R U . . .
C38 C 0.1901(5) 0.8065(10) 0.4039(4) 0.0563(13) Uani 1 1 d . . . . .
H38A H 0.171217 0.883387 0.425867 0.084 Uiso 1 1 calc R U . . .
H38B H 0.215732 0.726915 0.427779 0.084 Uiso 1 1 calc R U . . .
H38C H 0.151122 0.758610 0.378191 0.084 Uiso 1 1 calc R U . . .
B1 B 0.3568(4) 0.9493(8) 0.5868(3) 0.0293(14) Uani 1 1 d . . . . .
N1 N 0.3742(3) 0.8195(5) 0.5472(2) 0.0264(10) Uani 1 1 d . . . . .
N2 N 0.3208(3) 1.0846(5) 0.54926(19) 0.0254(10) Uani 1 1 d . . . . .
N3 N 0.5868(4) 0.3385(8) 0.9124(3) 0.0524(17) Uani 1 1 d . . . . .
N4 N 0.3613(4) 1.6172(10) 0.9178(3) 0.059(2) Uani 1 1 d . . . . .
F1 F 0.4189(2) 1.0033(5) 0.62064(18) 0.0467(11) Uani 1 1 d . . . . .
F2 F 0.3102(2) 0.8909(5) 0.61888(16) 0.0431(10) Uani 1 1 d . . . . .
Ag1 Ag 0.62640(5) 0.30560(12) 0.99911(3) 0.0742(3) Uani 1 1 d . . . . .
B2 B 0.4841(15) -0.0399(18) 0.8452(10) 0.1141(19) Uani 0.352(9) 1 d D . P A 1
F4 F 0.5558(15) -0.005(3) 0.8558(10) 0.1141(19) Uani 0.352(9) 1 d D . P A 1
F5 F 0.4763(18) -0.084(2) 0.7914(9) 0.1141(19) Uani 0.352(9) 1 d D . P A 1
F6 F 0.4906(19) -0.188(2) 0.8665(11) 0.1141(19) Uani 0.352(9) 1 d D . P A 1
B2B B 0.450(2) -0.031(3) 0.8348(13) 0.1141(19) Uani 0.648(9) 1 d . . P A 2
F4B F 0.5277(9) -0.0656(14) 0.8274(6) 0.1141(19) Uani 0.648(9) 1 d . . P A 2
F5B F 0.4195(9) -0.0245(13) 0.7831(5) 0.1141(19) Uani 0.648(9) 1 d . . P A 2
F6B F 0.4425(10) -0.1544(14) 0.8626(6) 0.1141(19) Uani 0.648(9) 1 d . . P A 2
F3 F 0.4611(5) 0.1019(8) 0.8609(3) 0.1141(19) Uani 1 1 d D . . . .
C39 C 0.5941(7) -0.1547(14) 1.0254(7) 0.091(4) Uani 1 1 d . . . . .
H39 H 0.572246 -0.108227 1.054636 0.110 Uiso 1 1 calc R U . . .
Cl2 Cl 0.5924(2) -0.0170(3) 0.97403(14) 0.0879(9) Uani 1 1 d . . . . .
Cl3 Cl 0.6798(2) -0.2195(4) 1.05497(15) 0.0927(9) Uani 1 1 d . . . . .
Cl1 Cl 0.5411(2) -0.3241(4) 0.9973(2) 0.1075(13) Uani 1 1 d . . . . .

loop_
_atom_site_aniso_label
_atom_site_aniso_U_11
_atom_site_aniso_U_22
_atom_site_aniso_U_33
_atom_site_aniso_U_23
_atom_site_aniso_U_13
_atom_site_aniso_U_12
C1 0.026(3) 0.027(3) 0.032(3) 0.002(2) 0.000(2) -0.002(2)
C2 0.031(4) 0.021(3) 0.039(3) 0.002(2) 0.001(3) 0.004(2)
C3 0.038(4) 0.019(2) 0.033(3) -0.002(2) 0.006(3) -0.001(2)
C4 0.029(3) 0.025(3) 0.031(3) -0.001(2) 0.005(2) 0.000(2)
C5 0.027(3) 0.018(2) 0.024(2) 0.0035(19) 0.003(2) -0.002(2)
C6 0.028(3) 0.021(2) 0.022(2) 0.0013(19) -0.002(2) -0.004(2)
C7 0.029(3) 0.019(2) 0.029(3) 0.001(2) 0.004(2) -0.002(2)
C8 0.038(4) 0.018(2) 0.032(3) -0.001(2) 0.008(3) 0.002(2)
C9 0.033(3) 0.020(2) 0.030(3) -0.003(2) 0.004(2) -0.001(2)
C10 0.050(4) 0.022(3) 0.036(3) -0.005(2) 0.006(3) 0.005(3)
C11 0.055(4) 0.022(3) 0.029(3) 0.009(2) 0.010(3) 0.005(3)
C12 0.031(4) 0.029(3) 0.033(3) 0.010(2) -0.001(3) -0.002(2)
C13 0.028(4) 0.039(3) 0.039(3) 0.007(3) 0.004(3) 0.000(3)
C14 0.026(3) 0.033(3) 0.043(3) 0.012(3) 0.001(3) 0.002(2)
C15 0.055(5) 0.033(3) 0.039(3) 0.009(3) 0.013(3) 0.015(3)
C16 0.048(5) 0.044(4) 0.042(4) 0.014(3) 0.008(3) 0.020(3)
C17 0.030(4) 0.045(4) 0.038(3) 0.016(3) -0.005(3) 0.001(3)
C18 0.036(4) 0.038(3) 0.045(4) 0.002(3) -0.015(3) -0.004(3)
C19 0.035(4) 0.031(3) 0.047(4) 0.008(3) -0.012(3) -0.004(3)
C20 0.040(4) 0.038(3) 0.048(4) 0.004(3) -0.005(3) 0.003(3)
C21 0.032(3) 0.022(3) 0.030(3) -0.003(2) 0.002(2) -0.006(2)
C22 0.033(4) 0.029(3) 0.025(3) -0.002(2) 0.003(2) 0.002(2)
C23 0.030(3) 0.030(3) 0.028(3) -0.007(2) 0.004(2) -0.003(2)
C24 0.043(4) 0.031(3) 0.030(3) -0.005(2) 0.001(3) -0.008(3)
C25 0.040(4) 0.044(4) 0.030(3) 0.001(3) 0.002(3) -0.001(3)
C26 0.033(4) 0.051(4) 0.031(3) -0.012(3) 0.001(3) 0.008(3)
C27 0.042(4) 0.044(4) 0.036(3) -0.012(3) -0.001(3) 0.015(3)
C28 0.045(4) 0.029(3) 0.032(3) -0.004(2) 0.000(3) 0.014(3)
C29 0.039(4) 0.058(4) 0.039(4) -0.011(3) -0.001(3) 0.013(3)
C30 0.037(3) 0.015(2) 0.024(2) -0.0003(18) 0.005(2) -0.003(2)
C31 0.051(4) 0.021(3) 0.037(3) 0.003(2) 0.018(3) -0.003(3)
C32 0.094(7) 0.027(3) 0.039(4) 0.004(3) 0.034(4) 0.001(4)
C33 0.101(7) 0.023(3) 0.027(3) -0.001(2) 0.011(4) 0.001(4)
C34 0.065(5) 0.023(3) 0.030(3) -0.001(2) -0.007(3) 0.002(3)
C35 0.042(4) 0.011(2) 0.031(3) 0.001(2) -0.001(3) 0.004(2)
C36 0.073(4) 0.049(3) 0.048(3) 0.000(2) 0.013(2) -0.013(2)
C37 0.073(4) 0.049(3) 0.048(3) 0.000(2) 0.013(2) -0.013(2)
C38 0.073(4) 0.049(3) 0.048(3) 0.000(2) 0.013(2) -0.013(2)
B1 0.032(4) 0.029(3) 0.024(3) 0.000(2) -0.003(3) 0.006(3)
N1 0.027(3) 0.020(2) 0.028(2) 0.0019(17) -0.003(2) 0.0000(18)
N2 0.032(3) 0.021(2) 0.021(2) -0.0033(17) 0.0010(19) -0.0011(19)
N3 0.067(5) 0.044(3) 0.039(3) 0.001(3) -0.010(3) 0.007(3)
N4 0.064(5) 0.083(5) 0.028(3) -0.021(3) -0.001(3) 0.017(4)
F1 0.042(3) 0.044(2) 0.045(2) -0.0140(18) -0.0139(19) 0.0076(18)
F2 0.053(3) 0.042(2) 0.038(2) 0.0166(17) 0.0172(19) 0.0153(18)
Ag1 0.0734(6) 0.1149(7) 0.0302(3) -0.0196(3) 0.0008(3) 0.0094(4)
B2 0.170(6) 0.061(2) 0.102(3) 0.001(2) 0.005(4) -0.011(3)
F4 0.170(6) 0.061(2) 0.102(3) 0.001(2) 0.005(4) -0.011(3)
F5 0.170(6) 0.061(2) 0.102(3) 0.001(2) 0.005(4) -0.011(3)
F6 0.170(6) 0.061(2) 0.102(3) 0.001(2) 0.005(4) -0.011(3)
B2B 0.170(6) 0.061(2) 0.102(3) 0.001(2) 0.005(4) -0.011(3)
F4B 0.170(6) 0.061(2) 0.102(3) 0.001(2) 0.005(4) -0.011(3)
F5B 0.170(6) 0.061(2) 0.102(3) 0.001(2) 0.005(4) -0.011(3)
F6B 0.170(6) 0.061(2) 0.102(3) 0.001(2) 0.005(4) -0.011(3)
F3 0.170(6) 0.061(2) 0.102(3) 0.001(2) 0.005(4) -0.011(3)
C39 0.087(9) 0.070(7) 0.129(11) -0.012(7) 0.051(8) -0.009(6)
Cl2 0.111(2) 0.0643(15) 0.0857(19) 0.0063(14) 0.0121(17) 0.0099(15)
Cl3 0.092(2) 0.092(2) 0.089(2) 0.0155(17) 0.0058(17) -0.0027(17)
Cl1 0.087(2) 0.0678(18) 0.164(4) 0.005(2) 0.016(2) -0.0036(15)

loop_
_atom_type_symbol
_atom_type_description
_atom_type_scat_dispersion_real
_atom_type_scat_dispersion_imag
_atom_type_scat_source
C C 0.0030 0.0020 'International Tables Vol C Tables 4.2.6.8 and 6.1.1.4'
H H 0.0000 0.0000 'International Tables Vol C Tables 4.2.6.8 and 6.1.1.4'
B B 0.0010 0.0010 'International Tables Vol C Tables 4.2.6.8 and 6.1.1.4'
N N 0.0060 0.0030 'International Tables Vol C Tables 4.2.6.8 and 6.1.1.4'
F F 0.0170 0.0100 'International Tables Vol C Tables 4.2.6.8 and 6.1.1.4'
Cl Cl 0.1480 0.1590 'International Tables Vol C Tables 4.2.6.8 and 6.1.1.4'
Ag Ag -0.8970 1.1020 'International Tables Vol C Tables 4.2.6.8 and 6.1.1.4'

loop_
_geom_angle_atom_site_label_1
_geom_angle_atom_site_label_2
_geom_angle_atom_site_label_3
_geom_angle
_geom_angle_site_symmetry_1
_geom_angle_site_symmetry_3
N1 C1 C2 108.4(5) . .
N1 C1 C12 121.1(6) . .
C2 C1 C12 130.4(6) . .
C3 C2 C1 109.3(5) . .
C3 C2 H2 125.3 . .
C1 C2 H2 125.3 . .
C2 C3 C4 106.3(5) . .
C2 C3 C10 126.0(5) . .
C4 C3 C10 127.7(6) . .
C5 C4 N1 121.1(5) . .
C5 C4 C3 131.4(6) . .
N1 C4 C3 107.5(5) . .
C4 C5 C6 120.5(5) . .
C4 C5 C30 119.9(5) . .
C6 C5 C30 119.7(5) . .
C5 C6 N2 120.3(5) . .
C5 C6 C7 132.1(5) . .
N2 C6 C7 107.5(5) . .
C8 C7 C6 106.6(5) . .
C8 C7 C11 125.5(5) . .
C6 C7 C11 127.7(5) . .
C7 C8 C9 108.6(5) . .
C7 C8 H8 125.7 . .
C9 C8 H8 125.7 . .
N2 C9 C8 108.6(5) . .
N2 C9 C21 121.5(5) . .
C8 C9 C21 129.8(5) . .
C3 C10 H10A 109.5 . .
C3 C10 H10B 109.5 . .
H10A C10 H10B 109.5 . .
C3 C10 H10C 109.5 . .
H10A C10 H10C 109.5 . .
H10B C10 H10C 109.5 . .
C7 C11 H11A 109.5 . .
C7 C11 H11B 109.5 . .
H11A C11 H11B 109.5 . .
C7 C11 H11C 109.5 . .
H11A C11 H11C 109.5 . .
H11B C11 H11C 109.5 . .
C13 C12 C1 123.8(6) . .
C13 C12 H12 118.1 . .
C1 C12 H12 118.1 . .
C12 C13 C14 123.0(7) . .
C12 C13 H13 118.5 . .
C14 C13 H13 118.5 . .
C19 C14 C15 117.9(6) . .
C19 C14 C13 123.4(6) . .
C15 C14 C13 118.7(7) . .
C16 C15 C14 121.2(7) . .
C16 C15 H15 119.4 . .
C14 C15 H15 119.4 . .
C15 C16 C17 119.1(6) . .
C15 C16 H16 120.4 . .
C17 C16 H16 120.4 . .
C16 C17 C18 121.4(6) . .
C16 C17 C20 121.5(6) . .
C18 C17 C20 117.1(7) . .
C19 C18 C17 118.2(7) . .
C19 C18 H18 120.9 . .
C17 C18 H18 120.9 . .
C18 C19 C14 122.1(6) . .
C18 C19 H19 119.0 . .
C14 C19 H19 119.0 . .
N3 C20 C17 176.2(8) . .
C22 C21 C9 124.1(6) . .
C22 C21 H21 117.9 . .
C9 C21 H21 117.9 . .
C21 C22 C23 125.1(6) . .
C21 C22 H22 117.5 . .
C23 C22 H22 117.5 . .
C24 C23 C28 118.5(6) . .
C24 C23 C22 123.4(5) . .
C28 C23 C22 118.1(6) . .
C25 C24 C23 121.3(6) . .
C25 C24 H24 119.3 . .
C23 C24 H24 119.3 . .
C24 C25 C26 119.4(7) . .
C24 C25 H25 120.3 . .
C26 C25 H25 120.3 . .
C27 C26 C25 120.8(6) . .
C27 C26 C29 120.2(7) . .
C25 C26 C29 119.0(7) . .
C26 C27 C28 120.3(6) . .
C26 C27 H27 119.8 . .
C28 C27 H27 119.8 . .
C27 C28 C23 119.7(6) . .
C27 C28 H28 120.2 . .
C23 C28 H28 120.2 . .
N4 C29 C26 178.4(10) . .
C35 C30 C31 120.9(6) . .
C35 C30 C5 119.8(5) . .
C31 C30 C5 119.3(6) . .
C30 C31 C32 117.5(7) . .
C30 C31 C36 121.6(6) . .
C32 C31 C36 120.9(6) . .
C33 C32 C31 122.3(7) . .
C33 C32 H32 118.9 . .
C31 C32 H32 118.9 . .
C32 C33 C34 119.2(6) . .
C32 C33 C37 120.5(7) . .
C34 C33 C37 120.3(8) . .
C35 C34 C33 122.1(7) . .
C35 C34 H34 118.9 . .
C33 C34 H34 118.9 . .
C34 C35 C30 117.9(6) . .
C34 C35 C38 121.3(7) . .
C30 C35 C38 120.8(6) . .
C31 C36 H36A 109.5 . .
C31 C36 H36B 109.5 . .
H36A C36 H36B 109.5 . .
C31 C36 H36C 109.5 . .
H36A C36 H36C 109.5 . .
H36B C36 H36C 109.5 . .
C33 C37 H37A 109.5 . .
C33 C37 H37B 109.5 . .
H37A C37 H37B 109.5 . .
C33 C37 H37C 109.5 . .
H37A C37 H37C 109.5 . .
H37B C37 H37C 109.5 . .
C35 C38 H38A 109.5 . .
C35 C38 H38B 109.5 . .
H38A C38 H38B 109.5 . .
C35 C38 H38C 109.5 . .
H38A C38 H38C 109.5 . .
H38B C38 H38C 109.5 . .
F1 B1 F2 109.8(5) . .
F1 B1 N2 109.6(5) . .
F2 B1 N2 110.5(5) . .
F1 B1 N1 110.7(5) . .
F2 B1 N1 110.0(5) . .
N2 B1 N1 106.1(5) . .
C1 N1 C4 108.4(5) . .
C1 N1 B1 125.9(5) . .
C4 N1 B1 125.7(5) . .
C9 N2 C6 108.7(5) . .
C9 N2 B1 125.1(5) . .
C6 N2 B1 126.2(5) . .
C20 N3 Ag1 178.6(8) . .
C29 N4 Ag1 176.5(8) . 3_677
N4 Ag1 N3 151.0(3) 3_677 .
N4 Ag1 Cl2 118.9(3) 3_677 .
N3 Ag1 Cl2 83.70(19) . .
F5 B2 F6 96.1(18) . .
F5 B2 F3 122.7(19) . .
F6 B2 F3 136(2) . .
F5 B2 F4 99(2) . .
F6 B2 F4 97(2) . .
F3 B2 F4 96.6(19) . .
F6B B2B F5B 119(2) . .
F6B B2B F3 119(3) . .
F5B B2B F3 117(2) . .
F6B B2B F4B 97(2) . .
F5B B2B F4B 98(2) . .
F3 B2B F4B 99(2) . .
Cl2 C39 Cl3 113.9(7) . .
Cl2 C39 Cl1 109.4(9) . .
Cl3 C39 Cl1 108.1(7) . .
Cl2 C39 H39 108.4 . .
Cl3 C39 H39 108.4 . .
Cl1 C39 H39 108.4 . .
C39 Cl2 Ag1 121.7(5) . .

loop_
_geom_bond_atom_site_label_1
_geom_bond_atom_site_label_2
_geom_bond_distance
_geom_bond_site_symmetry_2
C1 N1 1.363(7) .
C1 C2 1.400(9) .
C1 C12 1.450(8) .
C2 C3 1.367(9) .
C2 H2 0.9300 .
C3 C4 1.440(8) .
C3 C10 1.487(9) .
C4 C5 1.392(8) .
C4 N1 1.393(8) .
C5 C6 1.397(8) .
C5 C30 1.482(7) .
C6 N2 1.398(7) .
C6 C7 1.429(8) .
C7 C8 1.380(8) .
C7 C11 1.492(8) .
C8 C9 1.408(8) .
C8 H8 0.9300 .
C9 N2 1.356(7) .
C9 C21 1.437(8) .
C10 H10A 0.9600 .
C10 H10B 0.9600 .
C10 H10C 0.9600 .
C11 H11A 0.9600 .
C11 H11B 0.9600 .
C11 H11C 0.9600 .
C12 C13 1.338(9) .
C12 H12 0.9300 .
C13 C14 1.455(9) .
C13 H13 0.9300 .
C14 C19 1.392(10) .
C14 C15 1.406(9) .
C15 C16 1.375(10) .
C15 H15 0.9300 .
C16 C17 1.380(11) .
C16 H16 0.9300 .
C17 C18 1.401(10) .
C17 C20 1.434(10) .
C18 C19 1.372(10) .
C18 H18 0.9300 .
C19 H19 0.9300 .
C20 N3 1.137(10) .
C21 C22 1.341(8) .
C21 H21 0.9300 .
C22 C23 1.451(8) .
C22 H22 0.9300 .
C23 C24 1.389(9) .
C23 C28 1.415(8) .
C24 C25 1.372(9) .
C24 H24 0.9300 .
C25 C26 1.383(10) .
C25 H25 0.9300 .
C26 C27 1.377(10) .
C26 C29 1.445(9) .
C27 C28 1.377(9) .
C27 H27 0.9300 .
C28 H28 0.9300 .
C29 N4 1.115(9) .
C30 C35 1.396(9) .
C30 C31 1.402(8) .
C31 C32 1.403(10) .
C31 C36 1.494(12) .
C32 C33 1.335(13) .
C32 H32 0.9300 .
C33 C34 1.384(12) .
C33 C37 1.514(11) .
C34 C35 1.376(9) .
C34 H34 0.9300 .
C35 C38 1.515(11) .
C36 H36A 0.9600 .
C36 H36B 0.9600 .
C36 H36C 0.9600 .
C37 H37A 0.9600 .
C37 H37B 0.9600 .
C37 H37C 0.9600 .
C38 H38A 0.9600 .
C38 H38B 0.9600 .
C38 H38C 0.9600 .
B1 F1 1.376(8) .
B1 F2 1.386(8) .
B1 N2 1.542(8) .
B1 N1 1.547(8) .
N3 Ag1 2.130(7) .
N4 Ag1 2.111(6) 3_677
Ag1 Cl2 2.850(3) .
B2 F5 1.353(10) .
B2 F6 1.356(10) .
B2 F3 1.361(10) .
B2 F4 1.363(10) .
B2B F6B 1.27(3) .
B2B F5B 1.29(3) .
B2B F3 1.29(3) .
B2B F4B 1.55(4) .
C39 Cl2 1.713(15) .
C39 Cl3 1.729(15) .
C39 Cl1 1.809(13) .
C39 H39 0.9800 .
